data_7125959
loop_
_publ_author_name
'Frogley, Benjamin J.'
'Hill, Anthony F.'
'Seitz, Antonia'

_publ_section_title
;
 Bi- and poly(carbyne) functionalised polycyclic aromatics.
;
_journal_issue 22
_journal_name_full 'Chemical communications (Cambridge, England)'
_journal_page_first 3265
_journal_page_last 3268
_journal_paper_doi 10.1039/d0cc00786b
_journal_volume 56
_journal_year 2020
_chemical_formula_moiety 'C60 H69 B3 N18 O6 W3'
_chemical_formula_sum 'C60 H69 B3 N18 O6 W3'
_chemical_formula_weight 1722.31
_space_group_crystal_system monoclinic
_space_group_IT_number 14
_space_group_name_Hall '-P 2yn'
_space_group_name_H-M_alt 'P 1 21/n 1'
_atom_sites_solution_hydrogens mixed
_audit_creation_method SHELXL-2016/6
_audit_update_record
;
2019-11-05 deposited with the CCDC.	2020-02-10 downloaded from the CCDC.
;
_cell_angle_alpha 90
_cell_angle_beta 90.019(2)
_cell_angle_gamma 90
_cell_formula_units_Z 4
_cell_length_a 14.1626(3)
_cell_length_b 36.3631(7)
_cell_length_c 14.8716(3)
_cell_measurement_reflns_used 10931
_cell_measurement_temperature 150.0(1)
_cell_measurement_theta_max 70.4870
_cell_measurement_theta_min 3.8350
_cell_volume 7658.8(3)
_computing_cell_refinement 'CrysAlisPro 1.171.40.36a (Rigaku OD, 2018)'
_computing_data_collection 'CrysAlisPro 1.171.40.36a (Rigaku OD, 2018)'
_computing_data_reduction 'CrysAlisPro 1.171.40.36a (Rigaku OD, 2018)'
_computing_structure_refinement 'SHELXL-2016/6 (Sheldrick, 2016)'
_computing_structure_solution 'SHELXT 2014/5 (Sheldrick, 2014)'
_diffrn_ambient_temperature 150.0(1)
_diffrn_detector_area_resol_mean 8.1297
_diffrn_measured_fraction_theta_full 0.999
_diffrn_measured_fraction_theta_max 0.982
_diffrn_measurement_device_type 'SuperNova, Dual, Cu at home/near, EosS2'
_diffrn_measurement_method '\w scans'
_diffrn_radiation_type CuK\a
_diffrn_radiation_wavelength 1.54184
_diffrn_reflns_av_R_equivalents 0.0547
_diffrn_reflns_av_unetI/netI 0.0605
_diffrn_reflns_Laue_measured_fraction_full 0.999
_diffrn_reflns_Laue_measured_fraction_max 0.982
_diffrn_reflns_limit_h_max 17
_diffrn_reflns_limit_h_min -17
_diffrn_reflns_limit_k_max 44
_diffrn_reflns_limit_k_min -43
_diffrn_reflns_limit_l_max 13
_diffrn_reflns_limit_l_min -18
_diffrn_reflns_number 43467
_diffrn_reflns_point_group_measured_fraction_full 0.999
_diffrn_reflns_point_group_measured_fraction_max 0.982
_diffrn_reflns_theta_full 67.684
_diffrn_reflns_theta_max 71.080
_diffrn_reflns_theta_min 3.840
_diffrn_source 'micro-focus sealed X-ray tube'
_exptl_absorpt_coefficient_mu 8.586
_exptl_absorpt_correction_T_max 1.00000
_exptl_absorpt_correction_T_min 0.70194
_exptl_absorpt_correction_type multi-scan
_exptl_absorpt_process_details
;
CrysAlisPro 1.171.40.36a (Rigaku Oxford Diffraction, 2018)
Empirical absorption correction using spherical harmonics,
 implemented in SCALE3 ABSPACK scaling algorithm.
;
_exptl_crystal_colour 'clear light orange'
_exptl_crystal_density_diffrn 1.494
_exptl_crystal_description plate
_exptl_crystal_F_000 3360
_exptl_crystal_size_max 0.144
_exptl_crystal_size_mid 0.050
_exptl_crystal_size_min 0.015
_refine_diff_density_max 1.306
_refine_diff_density_min -4.274
_refine_diff_density_rms 0.153
_refine_ls_extinction_method none
_refine_ls_goodness_of_fit_ref 1.016
_refine_ls_hydrogen_treatment mixed
_refine_ls_matrix_type full
_refine_ls_number_parameters 841
_refine_ls_number_reflns 14567
_refine_ls_number_restraints 1
_refine_ls_restrained_S_all 1.016
_refine_ls_R_factor_all 0.0706
_refine_ls_R_factor_gt 0.0546
_refine_ls_shift/su_max 0.001
_refine_ls_shift/su_mean 0.000
_refine_ls_structure_factor_coef Fsqd
_refine_ls_weighting_details 'w=1/[\s^2^(Fo^2^)+(0.0888P)^2^] where P=(Fo^2^+2Fc^2^)/3'
_refine_ls_weighting_scheme calc
_refine_ls_wR_factor_gt 0.1410
_refine_ls_wR_factor_ref 0.1535
_reflns_Friedel_coverage 0.000
_reflns_number_gt 11130
_reflns_number_total 14567
_reflns_threshold_expression 'I > 2\s(I)'
_cod_data_source_file d0cc00786b2.cif
_cod_data_source_block Compound_5
_cod_depositor_comments 'Adding full bibliography for 7125951--7125959.cif.'
_cod_original_sg_symbol_H-M 'P 21/n'
_cod_database_code 7125959
_shelx_shelxl_version_number 2016/6
_shelx_space_group_comment
;
The symmetry employed for this shelxl refinement is uniquely defined
by the following loop, which should always be used as a source of
symmetry information in preference to the above space-group names.
They are only intended as comments.
;

loop_
_space_group_symop_operation_xyz
'x, y, z'
'-x+1/2, y+1/2, -z+1/2'
'-x, -y, -z'
'x-1/2, -y-1/2, z-1/2'

loop_
_atom_site_label
_atom_site_type_symbol
_atom_site_fract_x
_atom_site_fract_y
_atom_site_fract_z
_atom_site_U_iso_or_equiv
_atom_site_adp_type
_atom_site_occupancy
_atom_site_site_symmetry_order
_atom_site_calc_flag
_atom_site_refinement_flags_posn
_atom_site_refinement_flags_adp
W3 W 0.49926(2) 0.40529(2) 0.61069(2) 0.03898(10) Uani 1 1 d . .
W2 W 0.97128(2) 0.39786(2) 0.29858(2) 0.04330(11) Uani 1 1 d . .
W1 W 0.57281(3) 0.24229(2) 0.25533(3) 0.04989(12) Uani 1 1 d . .
O4 O 0.9440(4) 0.43543(17) 0.4874(4) 0.0604(15) Uani 1 1 d . .
N15 N 0.3539(4) 0.41967(16) 0.5650(4) 0.0390(13) Uani 1 1 d . .
N18 N 0.4343(5) 0.48406(17) 0.6673(4) 0.0443(14) Uani 1 1 d . .
N16 N 0.3019(4) 0.44511(16) 0.6107(4) 0.0404(13) Uani 1 1 d . .
N10 N 1.1474(5) 0.34507(18) 0.2886(4) 0.0476(15) Uani 1 1 d . .
N9 N 1.0723(5) 0.35476(18) 0.3414(4) 0.0467(15) Uani 1 1 d . .
N17 N 0.5061(5) 0.46554(17) 0.6251(4) 0.0441(14) Uani 1 1 d . .
N8 N 1.1849(4) 0.40800(18) 0.2300(4) 0.0436(14) Uani 1 1 d . .
N7 N 1.1116(4) 0.42776(16) 0.2692(4) 0.0419(13) Uani 1 1 d . .
N14 N 0.3646(5) 0.43546(18) 0.7665(4) 0.0472(15) Uani 1 1 d . .
N11 N 0.9989(5) 0.37447(19) 0.1638(4) 0.0506(16) Uani 1 1 d . .
N2 N 0.4872(5) 0.16272(17) 0.2221(5) 0.0468(15) Uani 1 1 d . .
O3 O 0.8547(5) 0.4637(2) 0.2187(5) 0.0723(18) Uani 1 1 d . .
N6 N 0.3850(5) 0.21498(19) 0.1663(4) 0.0506(16) Uani 1 1 d . .
N4 N 0.3942(5) 0.20167(18) 0.3286(4) 0.0476(15) Uani 1 1 d . .
O6 O 0.4619(6) 0.32040(16) 0.6129(5) 0.075(2) Uani 1 1 d . .
N1 N 0.5714(5) 0.1819(2) 0.2138(5) 0.0546(17) Uani 1 1 d . .
N13 N 0.4313(5) 0.40859(19) 0.7501(4) 0.0463(15) Uani 1 1 d . .
N3 N 0.4721(5) 0.22152(19) 0.3557(4) 0.0489(15) Uani 1 1 d . .
N12 N 1.0879(5) 0.3648(2) 0.1369(5) 0.0548(17) Uani 1 1 d . .
N5 N 0.4451(5) 0.24481(18) 0.1708(4) 0.0484(15) Uani 1 1 d . .
C8 C 0.6188(5) 0.3742(2) 0.4403(5) 0.0410(15) Uani 1 1 d . .
C13 C 0.5620(5) 0.3927(2) 0.5083(5) 0.0426(16) Uani 1 1 d . .
C58 C 0.2157(6) 0.4254(2) 0.4978(6) 0.0494(18) Uani 1 1 d . .
H58 H 0.166347 0.422045 0.457285 0.059 Uiso 1 1 calc R U
C4 C 0.6329(6) 0.3226(2) 0.3351(5) 0.0471(17) Uani 1 1 d . .
C5 C 0.7241(6) 0.3347(2) 0.3122(5) 0.0511(19) Uani 1 1 d . .
H5 H 0.759295 0.321504 0.270371 0.061 Uiso 1 1 calc R U
O1 O 0.7584(5) 0.2262(3) 0.3601(6) 0.100(3) Uani 1 1 d . .
C59 C 0.2171(5) 0.4491(2) 0.5700(5) 0.0451(17) Uani 1 1 d . .
C34 C 1.2587(6) 0.4304(2) 0.2185(5) 0.0508(19) Uani 1 1 d . .
C48 C 0.5448(7) 0.5246(2) 0.6346(6) 0.062(2) Uani 1 1 d . .
H48 H 0.578611 0.546425 0.629439 0.074 Uiso 1 1 calc R U
C7 C 0.7095(5) 0.3854(2) 0.4166(5) 0.0455(17) Uani 1 1 d . .
H7 H 0.735643 0.405906 0.444263 0.055 Uiso 1 1 calc R U
C49 C 0.4580(7) 0.5201(2) 0.6734(6) 0.053(2) Uani 1 1 d . .
C47 C 0.5720(6) 0.4903(2) 0.6046(5) 0.0471(18) Uani 1 1 d . .
C12 C 0.9584(5) 0.4219(2) 0.4203(5) 0.0465(17) Uani 1 1 d . .
C9 C 0.5801(6) 0.3427(2) 0.3981(5) 0.0474(17) Uani 1 1 d . .
H9 H 0.519064 0.335253 0.412221 0.057 Uiso 1 1 calc R U
C57 C 0.3025(5) 0.4073(2) 0.4971(5) 0.0402(15) Uani 1 1 d . .
O2 O 0.6973(7) 0.2665(3) 0.0931(6) 0.113(3) Uani 1 1 d . .
C14 C 0.4746(6) 0.3521(2) 0.6135(6) 0.055(2) Uani 1 1 d . .
C6 C 0.7626(5) 0.3662(2) 0.3514(5) 0.0441(16) Uani 1 1 d . .
C32 C 1.1421(6) 0.4620(2) 0.2813(5) 0.0479(18) Uani 1 1 d . .
O5 O 0.6965(5) 0.3913(3) 0.6994(6) 0.094(3) Uani 1 1 d . .
C11 C 0.8988(6) 0.4397(2) 0.2477(6) 0.056(2) Uani 1 1 d . .
C43 C 1.1508(7) 0.3088(2) 0.4081(6) 0.060(2) Uani 1 1 d . .
H43 H 1.167863 0.290928 0.449846 0.072 Uiso 1 1 calc R U
C44 C 1.1960(7) 0.3170(2) 0.3294(6) 0.057(2) Uani 1 1 d . .
C42 C 1.0728(6) 0.3329(2) 0.4129(5) 0.0513(19) Uani 1 1 d . .
C56 C 0.3380(6) 0.3793(2) 0.4325(6) 0.0538(19) Uani 1 1 d . .
H56A H 0.399796 0.386228 0.412113 0.081 Uiso 1 1 calc R U
H56B H 0.295892 0.377888 0.381995 0.081 Uiso 1 1 calc R U
H56C H 0.341099 0.355816 0.461672 0.081 Uiso 1 1 calc R U
C10 C 0.8569(6) 0.3782(2) 0.3272(5) 0.0498(18) Uani 1 1 d . .
C33 C 1.2344(6) 0.4652(2) 0.2506(6) 0.055(2) Uani 1 1 d . .
H33 H 1.272035 0.486125 0.251354 0.066 Uiso 1 1 calc R U
C60 C 0.1438(6) 0.4753(2) 0.6016(6) 0.057(2) Uani 1 1 d . .
H60A H 0.133820 0.471943 0.664947 0.086 Uiso 1 1 calc R U
H60B H 0.085866 0.470803 0.569965 0.086 Uiso 1 1 calc R U
H60C H 0.164375 0.500020 0.590444 0.086 Uiso 1 1 calc R U
C1 C 0.5945(6) 0.2890(3) 0.2966(6) 0.060(2) Uani 1 1 d . .
C27 C 0.4174(8) 0.2678(3) 0.1073(6) 0.064(2) Uani 1 1 d . .
C41 C 0.9989(7) 0.3338(3) 0.4853(6) 0.066(3) Uani 1 1 d . .
H41A H 1.014538 0.352447 0.528465 0.099 Uiso 1 1 calc R U
H41B H 0.996364 0.310297 0.514642 0.099 Uiso 1 1 calc R U
H41C H 0.938523 0.339177 0.459023 0.099 Uiso 1 1 calc R U
C31 C 1.0851(7) 0.4910(2) 0.3249(7) 0.060(2) Uani 1 1 d . .
H31A H 1.034943 0.498356 0.285343 0.090 Uiso 1 1 calc R U
H31B H 1.124465 0.511830 0.337893 0.090 Uiso 1 1 calc R U
H31C H 1.058751 0.481693 0.379892 0.090 Uiso 1 1 calc R U
C46 C 0.6609(6) 0.4794(3) 0.5563(6) 0.065(3) Uani 1 1 d . .
H46A H 0.694674 0.461669 0.591677 0.097 Uiso 1 1 calc R U
H46B H 0.699739 0.500741 0.547389 0.097 Uiso 1 1 calc R U
H46C H 0.645044 0.468880 0.499102 0.097 Uiso 1 1 calc R U
C19 C 0.3335(6) 0.1994(3) 0.3999(6) 0.058(2) Uani 1 1 d . .
C29 C 0.3225(7) 0.2204(3) 0.1005(6) 0.065(2) Uani 1 1 d . .
C23 C 0.5980(7) 0.1218(3) 0.2009(8) 0.075(3) Uani 1 1 d . .
H23 H 0.629218 0.099464 0.194178 0.090 Uiso 1 1 calc R U
C37 C 0.9418(7) 0.3713(3) 0.0904(6) 0.063(2) Uani 1 1 d . .
C39 C 1.0879(7) 0.3553(3) 0.0494(6) 0.058(2) Uani 1 1 d . .
C52 C 0.4367(7) 0.3881(3) 0.8233(6) 0.062(2) Uani 1 1 d . .
C54 C 0.3299(7) 0.4311(3) 0.8513(6) 0.063(2) Uani 1 1 d . .
B1 B 0.3922(7) 0.1836(3) 0.2349(7) 0.048(2) Uani 1 1 d . .
C17 C 0.4586(7) 0.2307(2) 0.4408(6) 0.060(2) Uani 1 1 d . .
C53 C 0.3758(9) 0.4012(3) 0.8892(7) 0.078(3) Uani 1 1 d . .
H53 H 0.367522 0.391877 0.946881 0.094 Uiso 1 1 calc R U
C28 C 0.3376(9) 0.2535(3) 0.0614(7) 0.076(3) Uani 1 1 d . .
H28 H 0.303461 0.264380 0.015031 0.091 Uiso 1 1 calc R U
C38 C 0.9968(8) 0.3588(3) 0.0185(6) 0.070(3) Uani 1 1 d . .
H38 H 0.975657 0.353818 -0.039468 0.084 Uiso 1 1 calc R U
C35 C 1.3509(6) 0.4179(3) 0.1780(6) 0.060(2) Uani 1 1 d . .
H35A H 1.370864 0.395510 0.206690 0.090 Uiso 1 1 calc R U
H35B H 1.398007 0.436505 0.186795 0.090 Uiso 1 1 calc R U
H35C H 1.342555 0.413563 0.114829 0.090 Uiso 1 1 calc R U
C15 C 0.6248(9) 0.3958(3) 0.6688(7) 0.075(3) Uani 1 1 d . .
C22 C 0.6390(7) 0.1560(3) 0.2001(7) 0.067(3) Uani 1 1 d . .
C16 C 0.5336(9) 0.2496(3) 0.4955(6) 0.076(3) Uani 1 1 d . .
H16A H 0.584294 0.232753 0.507083 0.115 Uiso 1 1 calc R U
H16B H 0.507051 0.257704 0.551545 0.115 Uiso 1 1 calc R U
H16C H 0.557219 0.270453 0.462916 0.115 Uiso 1 1 calc R U
C45 C 1.2842(7) 0.3006(3) 0.2914(7) 0.068(3) Uani 1 1 d . .
H45A H 1.271501 0.291110 0.232407 0.102 Uiso 1 1 calc R U
H45B H 1.305373 0.281008 0.329687 0.102 Uiso 1 1 calc R U
H45C H 1.332275 0.319148 0.287763 0.102 Uiso 1 1 calc R U
C18 C 0.3710(7) 0.2170(3) 0.4706(7) 0.067(3) Uani 1 1 d . .
H18 H 0.344740 0.219631 0.527510 0.080 Uiso 1 1 calc R U
C24 C 0.5033(7) 0.1263(2) 0.2132(7) 0.066(3) Uani 1 1 d . .
C2 C 0.6873(8) 0.2311(3) 0.3222(8) 0.078(3) Uani 1 1 d . .
B3 B 0.3426(6) 0.4647(3) 0.6953(6) 0.047(2) Uani 1 1 d D .
C20 C 0.2411(7) 0.1791(3) 0.3905(7) 0.075(3) Uani 1 1 d . .
H20A H 0.204967 0.189743 0.342459 0.113 Uiso 1 1 calc R U
H20B H 0.206174 0.181014 0.445684 0.113 Uiso 1 1 calc R U
H20C H 0.253304 0.153713 0.377571 0.113 Uiso 1 1 calc R U
C30 C 0.2497(7) 0.1927(3) 0.0754(7) 0.073(3) Uani 1 1 d . .
H30A H 0.280131 0.170420 0.056215 0.110 Uiso 1 1 calc R U
H30B H 0.211625 0.202141 0.027211 0.110 Uiso 1 1 calc R U
H30C H 0.210332 0.187583 0.126425 0.110 Uiso 1 1 calc R U
C3 C 0.6506(9) 0.2570(3) 0.1504(9) 0.082(3) Uani 1 1 d . .
C50 C 0.3949(8) 0.5479(3) 0.7200(7) 0.074(3) Uani 1 1 d . .
H50A H 0.332114 0.546148 0.696150 0.110 Uiso 1 1 calc R U
H50B H 0.419083 0.572202 0.710108 0.110 Uiso 1 1 calc R U
H50C H 0.393706 0.542830 0.783381 0.110 Uiso 1 1 calc R U
C26 C 0.4651(10) 0.3047(3) 0.0919(8) 0.087(3) Uani 1 1 d . .
H26A H 0.476102 0.316438 0.148730 0.130 Uiso 1 1 calc R U
H26B H 0.425221 0.319937 0.055489 0.130 Uiso 1 1 calc R U
H26C H 0.524291 0.300881 0.061803 0.130 Uiso 1 1 calc R U
C51 C 0.5012(10) 0.3557(3) 0.8331(8) 0.097(5) Uani 1 1 d . .
H51A H 0.499292 0.341222 0.779214 0.146 Uiso 1 1 calc R U
H51B H 0.481105 0.341016 0.883188 0.146 Uiso 1 1 calc R U
H51C H 0.564513 0.364182 0.843287 0.146 Uiso 1 1 calc R U
B2 B 1.1702(6) 0.3678(3) 0.2030(7) 0.049(2) Uani 1 1 d . .
C40 C 1.1746(8) 0.3436(3) -0.0006(6) 0.078(3) Uani 1 1 d . .
H40A H 1.214337 0.364636 -0.010636 0.118 Uiso 1 1 calc R U
H40B H 1.156786 0.333147 -0.057342 0.118 Uiso 1 1 calc R U
H40C H 1.208359 0.325677 0.034142 0.118 Uiso 1 1 calc R U
C21 C 0.7393(8) 0.1663(4) 0.1822(9) 0.096(4) Uani 1 1 d . .
H21A H 0.742416 0.191740 0.165006 0.144 Uiso 1 1 calc R U
H21B H 0.763774 0.151315 0.134547 0.144 Uiso 1 1 calc R U
H21C H 0.776078 0.162546 0.235649 0.144 Uiso 1 1 calc R U
C36 C 0.8401(8) 0.3779(3) 0.0946(7) 0.080(3) Uani 1 1 d . .
H36A H 0.808444 0.355777 0.112650 0.120 Uiso 1 1 calc R U
H36B H 0.817738 0.385330 0.036415 0.120 Uiso 1 1 calc R U
H36C H 0.827391 0.397023 0.137462 0.120 Uiso 1 1 calc R U
C55 C 0.2543(9) 0.4559(4) 0.8884(7) 0.100(5) Uani 1 1 d . .
H55A H 0.262609 0.480278 0.865071 0.150 Uiso 1 1 calc R U
H55B H 0.258602 0.456415 0.952780 0.150 Uiso 1 1 calc R U
H55C H 0.193366 0.446729 0.870957 0.150 Uiso 1 1 calc R U
C25 C 0.4256(9) 0.0978(3) 0.2161(11) 0.103(5) Uani 1 1 d . .
H25A H 0.393582 0.099189 0.272888 0.154 Uiso 1 1 calc R U
H25B H 0.452388 0.073771 0.208773 0.154 Uiso 1 1 calc R U
H25C H 0.381386 0.102436 0.168413 0.154 Uiso 1 1 calc R U
H2 H 1.229(5) 0.3543(19) 0.175(4) 0.031(18) Uiso 1 1 d . .
H3 H 0.294(4) 0.4850(15) 0.724(4) 0.033(18) Uiso 1 1 d D .
H1 H 0.327(5) 0.167(2) 0.226(5) 0.037(19) Uiso 1 1 d . .

loop_
_atom_site_aniso_label
_atom_site_aniso_U_11
_atom_site_aniso_U_22
_atom_site_aniso_U_33
_atom_site_aniso_U_23
_atom_site_aniso_U_13
_atom_site_aniso_U_12
W3 0.02608(17) 0.04222(18) 0.04865(18) 0.00218(13) 0.00792(13) 0.00140(13)
W2 0.02915(18) 0.0476(2) 0.0532(2) -0.01098(14) 0.01071(14) -0.00418(14)
W1 0.0436(2) 0.0500(2) 0.0561(2) -0.01190(15) 0.01095(16) -0.01258(16)
O4 0.051(3) 0.071(4) 0.060(3) -0.027(3) 0.005(3) 0.006(3)
N15 0.024(3) 0.039(3) 0.054(3) 0.000(3) 0.004(2) 0.002(2)
N18 0.038(3) 0.037(3) 0.058(4) 0.004(3) 0.003(3) 0.000(3)
N16 0.032(3) 0.036(3) 0.053(3) 0.000(2) 0.004(3) 0.002(2)
N10 0.040(3) 0.044(3) 0.059(4) -0.009(3) 0.019(3) 0.004(3)
N9 0.038(3) 0.048(4) 0.053(3) -0.007(3) 0.011(3) -0.007(3)
N17 0.040(3) 0.039(3) 0.054(3) -0.004(3) 0.007(3) -0.002(3)
N8 0.028(3) 0.051(4) 0.052(3) -0.006(3) 0.012(3) -0.008(3)
N7 0.031(3) 0.040(3) 0.054(3) -0.009(3) 0.007(3) -0.006(3)
N14 0.039(3) 0.049(4) 0.054(3) -0.002(3) 0.010(3) 0.004(3)
N11 0.043(4) 0.059(4) 0.050(3) -0.016(3) 0.012(3) -0.009(3)
N2 0.038(3) 0.039(3) 0.064(4) -0.013(3) 0.004(3) 0.003(3)
O3 0.060(4) 0.074(5) 0.084(4) -0.012(4) -0.009(4) 0.013(4)
N6 0.043(4) 0.058(4) 0.051(3) -0.015(3) 0.001(3) 0.007(3)
N4 0.038(3) 0.046(3) 0.058(4) -0.006(3) 0.010(3) -0.003(3)
O6 0.084(5) 0.039(3) 0.102(5) 0.012(3) 0.032(4) 0.003(3)
N1 0.037(4) 0.060(4) 0.067(4) -0.015(3) 0.011(3) 0.003(3)
N13 0.034(3) 0.053(4) 0.052(3) 0.002(3) 0.009(3) 0.011(3)
N3 0.040(4) 0.049(4) 0.057(4) -0.007(3) 0.007(3) -0.001(3)
N12 0.050(4) 0.061(4) 0.053(4) -0.013(3) 0.021(3) -0.006(3)
N5 0.043(4) 0.048(4) 0.054(4) -0.007(3) 0.002(3) -0.004(3)
C8 0.031(4) 0.044(4) 0.048(4) -0.004(3) 0.010(3) -0.004(3)
C13 0.028(3) 0.041(4) 0.059(4) 0.003(3) 0.008(3) -0.003(3)
C58 0.040(4) 0.046(4) 0.063(5) 0.007(4) 0.001(4) -0.002(3)
C4 0.042(4) 0.047(4) 0.053(4) -0.006(3) 0.005(3) -0.012(3)
C5 0.046(5) 0.051(4) 0.057(4) -0.006(3) 0.014(4) -0.014(4)
O1 0.046(4) 0.142(8) 0.111(6) 0.009(6) -0.028(4) -0.008(5)
C59 0.027(3) 0.044(4) 0.065(5) 0.004(3) 0.000(3) 0.000(3)
C34 0.041(4) 0.060(5) 0.051(4) -0.006(4) 0.015(3) -0.014(4)
C48 0.070(6) 0.048(5) 0.067(5) 0.000(4) 0.002(5) -0.023(4)
C7 0.035(4) 0.050(4) 0.051(4) -0.001(3) 0.013(3) -0.005(3)
C49 0.057(5) 0.044(4) 0.057(4) -0.009(3) -0.011(4) -0.008(4)
C47 0.046(4) 0.052(4) 0.043(4) -0.003(3) -0.002(3) -0.021(4)
C12 0.027(4) 0.052(4) 0.061(5) -0.003(4) 0.001(3) -0.005(3)
C9 0.039(4) 0.046(4) 0.057(4) 0.001(3) 0.006(3) -0.014(3)
C57 0.025(3) 0.042(4) 0.054(4) 0.005(3) -0.001(3) -0.005(3)
O2 0.112(8) 0.136(8) 0.090(6) 0.011(5) 0.059(6) -0.016(6)
C14 0.049(5) 0.057(5) 0.060(5) 0.011(4) 0.020(4) 0.019(4)
C6 0.033(4) 0.048(4) 0.051(4) -0.004(3) 0.010(3) -0.002(3)
C32 0.048(5) 0.039(4) 0.057(4) 0.002(3) 0.001(4) -0.004(3)
O5 0.030(3) 0.145(8) 0.108(6) -0.015(5) -0.029(4) 0.031(4)
C11 0.034(4) 0.053(5) 0.080(6) -0.020(4) 0.009(4) -0.004(4)
C43 0.064(6) 0.048(4) 0.068(5) 0.000(4) 0.013(4) -0.001(4)
C44 0.050(5) 0.045(4) 0.076(6) -0.002(4) 0.011(4) 0.003(4)
C42 0.047(5) 0.052(4) 0.056(4) -0.003(4) 0.014(4) -0.005(4)
C56 0.045(5) 0.045(4) 0.071(5) -0.005(4) -0.001(4) -0.004(4)
C10 0.046(5) 0.054(4) 0.050(4) -0.006(3) 0.014(4) 0.000(4)
C33 0.048(5) 0.051(5) 0.065(5) -0.006(4) 0.012(4) -0.009(4)
C60 0.035(4) 0.060(5) 0.077(6) -0.004(4) 0.000(4) 0.006(4)
C1 0.044(5) 0.066(6) 0.069(5) -0.004(4) 0.020(4) -0.018(4)
C27 0.069(6) 0.063(5) 0.059(5) -0.003(4) 0.018(5) 0.002(5)
C41 0.069(6) 0.068(6) 0.062(5) 0.010(4) 0.027(5) 0.003(5)
C31 0.054(5) 0.037(4) 0.088(6) -0.006(4) 0.005(5) 0.003(4)
C46 0.050(5) 0.077(6) 0.067(5) -0.015(5) 0.019(4) -0.034(5)
C19 0.045(5) 0.065(5) 0.066(5) 0.006(4) 0.022(4) 0.008(4)
C29 0.055(5) 0.080(7) 0.060(5) -0.017(5) 0.010(4) 0.018(5)
C23 0.056(6) 0.056(5) 0.114(8) -0.025(5) 0.009(6) 0.021(5)
C37 0.054(5) 0.077(6) 0.057(5) -0.014(4) 0.005(4) -0.011(5)
C39 0.052(5) 0.065(5) 0.058(5) -0.011(4) 0.014(4) -0.003(4)
C52 0.053(5) 0.068(6) 0.066(5) 0.021(4) 0.021(4) 0.009(4)
C54 0.052(5) 0.077(6) 0.059(5) 0.001(4) 0.020(4) 0.013(5)
B1 0.038(5) 0.045(5) 0.060(5) -0.006(4) 0.008(4) -0.006(4)
C17 0.072(6) 0.052(5) 0.056(5) -0.012(4) 0.020(4) -0.004(4)
C53 0.092(8) 0.073(6) 0.070(6) 0.018(5) 0.042(6) 0.010(6)
C28 0.089(8) 0.077(7) 0.062(5) -0.005(5) 0.006(5) 0.030(6)
C38 0.076(7) 0.081(7) 0.054(5) -0.018(5) 0.005(5) -0.008(6)
C35 0.042(5) 0.073(6) 0.065(5) -0.006(4) 0.022(4) -0.014(4)
C15 0.079(8) 0.069(6) 0.076(6) 0.000(5) 0.035(6) 0.023(5)
C22 0.040(5) 0.076(6) 0.083(6) -0.024(5) 0.002(4) 0.012(5)
C16 0.108(9) 0.067(6) 0.054(5) -0.013(4) 0.006(5) -0.017(6)
C45 0.052(5) 0.055(5) 0.096(7) -0.002(5) 0.018(5) 0.015(4)
C18 0.062(6) 0.074(6) 0.065(5) -0.007(5) 0.020(5) 0.009(5)
C24 0.059(6) 0.044(5) 0.095(7) -0.022(4) 0.009(5) 0.000(4)
C2 0.059(6) 0.082(7) 0.092(7) -0.028(6) 0.020(6) -0.024(6)
B3 0.033(4) 0.049(5) 0.060(5) -0.011(4) 0.009(4) -0.001(4)
C20 0.047(5) 0.106(9) 0.073(6) 0.008(6) 0.011(5) -0.008(5)
C30 0.050(5) 0.092(8) 0.078(6) -0.025(6) -0.015(5) 0.012(5)
C3 0.073(8) 0.069(7) 0.104(9) -0.006(6) 0.027(7) -0.011(6)
C50 0.078(7) 0.046(5) 0.097(7) -0.019(5) -0.018(6) 0.006(5)
C26 0.107(10) 0.064(6) 0.088(7) 0.015(5) 0.015(7) 0.000(6)
C51 0.120(11) 0.099(9) 0.074(6) 0.024(6) 0.024(7) 0.060(8)
B2 0.035(4) 0.052(5) 0.061(5) -0.010(4) 0.023(4) -0.002(4)
C40 0.068(7) 0.103(8) 0.063(5) -0.024(5) 0.023(5) -0.004(6)
C21 0.045(6) 0.111(10) 0.132(11) -0.035(8) 0.019(6) 0.009(6)
C36 0.054(6) 0.108(9) 0.078(6) -0.024(6) -0.003(5) 0.000(6)
C55 0.097(9) 0.138(11) 0.064(6) 0.004(7) 0.038(6) 0.050(9)
C25 0.083(9) 0.047(6) 0.179(14) -0.021(7) 0.032(9) -0.014(5)

loop_
_atom_type_symbol
_atom_type_description
_atom_type_scat_dispersion_real
_atom_type_scat_dispersion_imag
_atom_type_scat_source
C C 0.0181 0.0091 'International Tables Vol C Tables 4.2.6.8 and 6.1.1.4'
H H 0.0000 0.0000 'International Tables Vol C Tables 4.2.6.8 and 6.1.1.4'
B B 0.0090 0.0039 'International Tables Vol C Tables 4.2.6.8 and 6.1.1.4'
N N 0.0311 0.0180 'International Tables Vol C Tables 4.2.6.8 and 6.1.1.4'
O O 0.0492 0.0322 'International Tables Vol C Tables 4.2.6.8 and 6.1.1.4'
W W -5.4734 5.5774 'International Tables Vol C Tables 4.2.6.8 and 6.1.1.4'

loop_
_geom_angle_atom_site_label_1
_geom_angle_atom_site_label_2
_geom_angle_atom_site_label_3
_geom_angle
C13 W3 C14 81.8(3)
C13 W3 C15 83.4(4)
C14 W3 C15 88.8(4)
C13 W3 N17 108.0(3)
C14 W3 N17 169.7(3)
C15 W3 N17 95.2(4)
C13 W3 N15 104.7(3)
C14 W3 N15 94.2(3)
C15 W3 N15 171.7(3)
N17 W3 N15 80.6(2)
C13 W3 N13 167.3(3)
C14 W3 N13 87.6(3)
C15 W3 N13 89.5(3)
N17 W3 N13 83.0(2)
N15 W3 N13 82.9(2)
C10 W2 C11 86.0(4)
C10 W2 C12 83.1(3)
C11 W2 C12 87.9(3)
C10 W2 N11 102.6(3)
C11 W2 N11 92.3(3)
C12 W2 N11 174.3(3)
C10 W2 N9 103.2(3)
C11 W2 N9 170.2(3)
C12 W2 N9 96.1(3)
N11 W2 N9 82.8(3)
C10 W2 N7 174.6(3)
C11 W2 N7 90.7(3)
C12 W2 N7 92.5(3)
N11 W2 N7 81.8(2)
N9 W2 N7 80.3(2)
C1 W1 C2 83.3(5)
C1 W1 C3 85.5(4)
C2 W1 C3 89.8(5)
C1 W1 N3 101.5(3)
C2 W1 N3 97.0(4)
C3 W1 N3 170.8(4)
C1 W1 N5 106.9(4)
C2 W1 N5 169.7(4)
C3 W1 N5 89.8(4)
N3 W1 N5 82.5(3)
C1 W1 N1 169.9(4)
C2 W1 N1 86.7(4)
C3 W1 N1 92.9(4)
N3 W1 N1 81.2(2)
N5 W1 N1 83.0(3)
C57 N15 N16 108.3(6)
C57 N15 W3 131.3(5)
N16 N15 W3 120.4(5)
C49 N18 N17 108.8(6)
C49 N18 B3 129.4(7)
N17 N18 B3 121.7(6)
C59 N16 N15 109.2(6)
C59 N16 B3 129.9(6)
N15 N16 B3 120.9(6)
N9 N10 C44 109.1(7)
N9 N10 B2 119.8(6)
C44 N10 B2 130.8(7)
C42 N9 N10 107.6(7)
C42 N9 W2 131.1(5)
N10 N9 W2 121.3(5)
C47 N17 N18 107.0(6)
C47 N17 W3 132.9(6)
N18 N17 W3 120.0(5)
C34 N8 N7 108.8(6)
C34 N8 B2 130.9(7)
N7 N8 B2 120.2(6)
C32 N7 N8 107.3(6)
C32 N7 W2 134.0(5)
N8 N7 W2 118.6(4)
C54 N14 N13 109.2(7)
C54 N14 B3 130.3(7)
N13 N14 B3 120.5(6)
C37 N11 N12 106.8(7)
C37 N11 W2 130.8(6)
N12 N11 W2 121.8(5)
C24 N2 N1 109.8(7)
C24 N2 B1 129.6(7)
N1 N2 B1 120.6(6)
C29 N6 N5 109.2(8)
C29 N6 B1 129.9(8)
N5 N6 B1 120.8(7)
C19 N4 N3 107.9(7)
C19 N4 B1 131.7(7)
N3 N4 B1 120.1(6)
C22 N1 N2 105.7(7)
C22 N1 W1 134.6(6)
N2 N1 W1 117.8(5)
C52 N13 N14 107.1(6)
C52 N13 W3 133.8(6)
N14 N13 W3 119.0(5)
C17 N3 N4 107.2(7)
C17 N3 W1 131.0(6)
N4 N3 W1 120.0(5)
C39 N12 N11 110.4(8)
C39 N12 B2 129.8(7)
N11 N12 B2 119.7(6)
C27 N5 N6 106.3(7)
C27 N5 W1 132.6(7)
N6 N5 W1 120.0(5)
C7 C8 C9 118.7(7)
C7 C8 C13 123.4(7)
C9 C8 C13 117.9(7)
C8 C13 W3 164.9(6)
C59 C58 C57 106.8(7)
C59 C58 H58 126.6
C57 C58 H58 126.6
C9 C4 C5 119.2(7)
C9 C4 C1 120.0(7)
C5 C4 C1 120.7(7)
C6 C5 C4 120.9(7)
C6 C5 H5 119.5
C4 C5 H5 119.5
N16 C59 C58 107.1(7)
N16 C59 C60 123.2(7)
C58 C59 C60 129.7(8)
N8 C34 C33 108.4(7)
N8 C34 C35 122.9(8)
C33 C34 C35 128.7(8)
C49 C48 C47 106.3(7)
C49 C48 H48 126.9
C47 C48 H48 126.9
C8 C7 C6 121.4(7)
C8 C7 H7 119.3
C6 C7 H7 119.3
N18 C49 C48 108.1(8)
N18 C49 C50 121.9(8)
C48 C49 C50 130.0(8)
N17 C47 C48 109.9(8)
N17 C47 C46 121.2(7)
C48 C47 C46 128.9(8)
O4 C12 W2 174.7(7)
C4 C9 C8 120.7(7)
C4 C9 H9 119.7
C8 C9 H9 119.7
N15 C57 C58 108.6(7)
N15 C57 C56 122.7(7)
C58 C57 C56 128.7(7)
O6 C14 W3 177.8(7)
C5 C6 C7 119.0(7)
C5 C6 C10 120.1(7)
C7 C6 C10 120.9(7)
N7 C32 C33 109.8(7)
N7 C32 C31 123.4(8)
C33 C32 C31 126.7(8)
O3 C11 W2 178.4(8)
C44 C43 C42 105.9(8)
C44 C43 H43 127.1
C42 C43 H43 127.1
C43 C44 N10 107.9(8)
C43 C44 C45 128.8(9)
N10 C44 C45 123.2(8)
N9 C42 C43 109.6(7)
N9 C42 C41 123.9(8)
C43 C42 C41 126.5(8)
C57 C56 H56A 109.5
C57 C56 H56B 109.5
H56A C56 H56B 109.5
C57 C56 H56C 109.5
H56A C56 H56C 109.5
H56B C56 H56C 109.5
C6 C10 W2 174.3(7)
C32 C33 C34 105.6(7)
C32 C33 H33 127.2
C34 C33 H33 127.2
C59 C60 H60A 109.5
C59 C60 H60B 109.5
H60A C60 H60B 109.5
C59 C60 H60C 109.5
H60A C60 H60C 109.5
H60B C60 H60C 109.5
C4 C1 W1 166.7(8)
N5 C27 C28 110.3(9)
N5 C27 C26 122.3(10)
C28 C27 C26 127.3(10)
C42 C41 H41A 109.5
C42 C41 H41B 109.5
H41A C41 H41B 109.5
C42 C41 H41C 109.5
H41A C41 H41C 109.5
H41B C41 H41C 109.5
C32 C31 H31A 109.5
C32 C31 H31B 109.5
H31A C31 H31B 109.5
C32 C31 H31C 109.5
H31A C31 H31C 109.5
H31B C31 H31C 109.5
C47 C46 H46A 109.5
C47 C46 H46B 109.5
H46A C46 H46B 109.5
C47 C46 H46C 109.5
H46A C46 H46C 109.5
H46B C46 H46C 109.5
C18 C19 N4 109.3(8)
C18 C19 C20 130.5(8)
N4 C19 C20 120.2(9)
N6 C29 C28 109.9(10)
N6 C29 C30 123.0(10)
C28 C29 C30 127.1(10)
C24 C23 C22 107.9(8)
C24 C23 H23 126.1
C22 C23 H23 126.1
N11 C37 C38 108.1(9)
N11 C37 C36 122.4(8)
C38 C37 C36 129.4(9)
N12 C39 C38 107.4(8)
N12 C39 C40 123.6(9)
C38 C39 C40 129.0(9)
N13 C52 C53 110.5(8)
N13 C52 C51 124.0(8)
C53 C52 C51 125.4(9)
N14 C54 C53 107.4(8)
N14 C54 C55 121.8(9)
C53 C54 C55 130.8(9)
N6 B1 N4 106.6(6)
N6 B1 N2 109.8(7)
N4 B1 N2 107.6(7)
N6 B1 H1 105(4)
N4 B1 H1 111(4)
N2 B1 H1 116(4)
N3 C17 C18 109.8(9)
N3 C17 C16 122.1(9)
C18 C17 C16 127.8(8)
C54 C53 C52 105.8(8)
C54 C53 H53 127.1
C52 C53 H53 127.1
C29 C28 C27 104.2(10)
C29 C28 H28 127.9
C27 C28 H28 127.9
C39 C38 C37 107.2(8)
C39 C38 H38 126.4
C37 C38 H38 126.4
C34 C35 H35A 109.5
C34 C35 H35B 109.5
H35A C35 H35B 109.5
C34 C35 H35C 109.5
H35A C35 H35C 109.5
H35B C35 H35C 109.5
O5 C15 W3 177.7(11)
N1 C22 C23 109.2(8)
N1 C22 C21 121.6(10)
C23 C22 C21 129.1(9)
C17 C16 H16A 109.5
C17 C16 H16B 109.5
H16A C16 H16B 109.5
C17 C16 H16C 109.5
H16A C16 H16C 109.5
H16B C16 H16C 109.5
C44 C45 H45A 109.5
C44 C45 H45B 109.5
H45A C45 H45B 109.5
C44 C45 H45C 109.5
H45A C45 H45C 109.5
H45B C45 H45C 109.5
C19 C18 C17 105.7(8)
C19 C18 H18 127.1
C17 C18 H18 127.1
N2 C24 C23 107.4(9)
N2 C24 C25 123.1(9)
C23 C24 C25 129.5(9)
O1 C2 W1 175.8(11)
N14 B3 N18 109.6(7)
N14 B3 N16 108.5(7)
N18 B3 N16 107.7(6)
N14 B3 H3 109(4)
N18 B3 H3 109(4)
N16 B3 H3 113(4)
C19 C20 H20A 109.5
C19 C20 H20B 109.5
H20A C20 H20B 109.5
C19 C20 H20C 109.5
H20A C20 H20C 109.5
H20B C20 H20C 109.5
C29 C30 H30A 109.5
C29 C30 H30B 109.5
H30A C30 H30B 109.5
C29 C30 H30C 109.5
H30A C30 H30C 109.5
H30B C30 H30C 109.5
O2 C3 W1 176.7(12)
C49 C50 H50A 109.5
C49 C50 H50B 109.5
H50A C50 H50B 109.5
C49 C50 H50C 109.5
H50A C50 H50C 109.5
H50B C50 H50C 109.5
C27 C26 H26A 109.5
C27 C26 H26B 109.5
H26A C26 H26B 109.5
C27 C26 H26C 109.5
H26A C26 H26C 109.5
H26B C26 H26C 109.5
C52 C51 H51A 109.5
C52 C51 H51B 109.5
H51A C51 H51B 109.5
C52 C51 H51C 109.5
H51A C51 H51C 109.5
H51B C51 H51C 109.5
N12 B2 N8 109.8(7)
N12 B2 N10 109.3(7)
N8 B2 N10 108.7(6)
N12 B2 H2 108(4)
N8 B2 H2 116(4)
N10 B2 H2 104(4)
C39 C40 H40A 109.5
C39 C40 H40B 109.5
H40A C40 H40B 109.5
C39 C40 H40C 109.5
H40A C40 H40C 109.5
H40B C40 H40C 109.5
C22 C21 H21A 109.5
C22 C21 H21B 109.5
H21A C21 H21B 109.5
C22 C21 H21C 109.5
H21A C21 H21C 109.5
H21B C21 H21C 109.5
C37 C36 H36A 109.5
C37 C36 H36B 109.5
H36A C36 H36B 109.5
C37 C36 H36C 109.5
H36A C36 H36C 109.5
H36B C36 H36C 109.5
C54 C55 H55A 109.5
C54 C55 H55B 109.5
H55A C55 H55B 109.5
C54 C55 H55C 109.5
H55A C55 H55C 109.5
H55B C55 H55C 109.5
C24 C25 H25A 109.5
C24 C25 H25B 109.5
H25A C25 H25B 109.5
C24 C25 H25C 109.5
H25A C25 H25C 109.5
H25B C25 H25C 109.5

loop_
_geom_bond_atom_site_label_1
_geom_bond_atom_site_label_2
_geom_bond_distance
W3 C13 1.822(8)
W3 C14 1.967(9)
W3 C15 2.007(13)
W3 N17 2.204(6)
W3 N15 2.230(6)
W3 N13 2.289(6)
W2 C10 1.822(8)
W2 C11 1.986(10)
W2 C12 2.018(8)
W2 N11 2.213(6)
W2 N9 2.215(7)
W2 N7 2.307(6)
W1 C1 1.832(9)
W1 C2 1.945(13)
W1 C3 1.984(11)
W1 N3 2.199(7)
W1 N5 2.204(7)
W1 N1 2.281(7)
O4 C12 1.131(9)
N15 C57 1.323(9)
N15 N16 1.364(8)
N18 C49 1.357(10)
N18 N17 1.371(9)
N18 B3 1.535(11)
N16 C59 1.354(10)
N16 B3 1.555(11)
N10 N9 1.369(8)
N10 C44 1.372(11)
N10 B2 1.551(11)
N9 C42 1.327(10)
N17 C47 1.333(10)
N8 C34 1.337(10)
N8 N7 1.391(8)
N8 B2 1.532(11)
N7 C32 1.330(10)
N14 C54 1.362(10)
N14 N13 1.381(9)
N14 B3 1.533(12)
N11 C37 1.362(11)
N11 N12 1.369(9)
N2 C24 1.349(10)
N2 N1 1.388(9)
N2 B1 1.556(11)
O3 C11 1.155(11)
N6 C29 1.334(12)
N6 N5 1.380(10)
N6 B1 1.533(12)
N4 C19 1.367(10)
N4 N3 1.379(9)
N4 B1 1.541(11)
O6 C14 1.165(11)
N1 C22 1.357(11)
N13 C52 1.321(11)
N3 C17 1.322(10)
N12 C39 1.346(11)
N12 B2 1.528(13)
N5 C27 1.322(12)
C8 C7 1.393(10)
C8 C9 1.416(10)
C8 C13 1.458(10)
C58 C59 1.378(11)
C58 C57 1.394(11)
C58 H58 0.9300
C4 C9 1.405(11)
C4 C5 1.406(11)
C4 C1 1.455(11)
C5 C6 1.397(11)
C5 H5 0.9300
O1 C2 1.168(14)
C59 C60 1.484(11)
C34 C33 1.395(12)
C34 C35 1.509(11)
C48 C49 1.367(13)
C48 C47 1.379(12)
C48 H48 0.9300
C7 C6 1.410(10)
C7 H7 0.9300
C49 C50 1.516(13)
C47 C46 1.502(12)
C9 H9 0.9300
C57 C56 1.487(11)
O2 C3 1.133(13)
C6 C10 1.450(11)
C32 C33 1.390(12)
C32 C31 1.479(11)
O5 C15 1.125(14)
C43 C44 1.367(12)
C43 C42 1.413(13)
C43 H43 0.9300
C44 C45 1.495(12)
C42 C41 1.502(11)
C56 H56A 0.9600
C56 H56B 0.9600
C56 H56C 0.9600
C33 H33 0.9300
C60 H60A 0.9600
C60 H60B 0.9600
C60 H60C 0.9600
C27 C28 1.419(16)
C27 C26 1.517(14)
C41 H41A 0.9600
C41 H41B 0.9600
C41 H41C 0.9600
C31 H31A 0.9600
C31 H31B 0.9600
C31 H31C 0.9600
C46 H46A 0.9600
C46 H46B 0.9600
C46 H46C 0.9600
C19 C18 1.341(14)
C19 C20 1.509(13)
C29 C28 1.356(15)
C29 C30 1.489(14)
C23 C24 1.363(14)
C23 C22 1.374(14)
C23 H23 0.9300
C37 C38 1.399(13)
C37 C36 1.462(14)
C39 C38 1.376(14)
C39 C40 1.497(12)
C52 C53 1.391(13)
C52 C51 1.497(13)
C54 C53 1.386(14)
C54 C55 1.504(13)
B1 H1 1.11(8)
C17 C18 1.408(14)
C17 C16 1.504(14)
C53 H53 0.9300
C28 H28 0.9300
C38 H38 0.9300
C35 H35A 0.9600
C35 H35B 0.9600
C35 H35C 0.9600
C22 C21 1.493(14)
C16 H16A 0.9600
C16 H16B 0.9600
C16 H16C 0.9600
C45 H45A 0.9600
C45 H45B 0.9600
C45 H45C 0.9600
C18 H18 0.9300
C24 C25 1.513(14)
B3 H3 1.09(2)
C20 H20A 0.9600
C20 H20B 0.9600
C20 H20C 0.9600
C30 H30A 0.9600
C30 H30B 0.9600
C30 H30C 0.9600
C50 H50A 0.9600
C50 H50B 0.9600
C50 H50C 0.9600
C26 H26A 0.9600
C26 H26B 0.9600
C26 H26C 0.9600
C51 H51A 0.9600
C51 H51B 0.9600
C51 H51C 0.9600
B2 H2 1.06(7)
C40 H40A 0.9600
C40 H40B 0.9600
C40 H40C 0.9600
C21 H21A 0.9600
C21 H21B 0.9600
C21 H21C 0.9600
C36 H36A 0.9600
C36 H36B 0.9600
C36 H36C 0.9600
C55 H55A 0.9600
C55 H55B 0.9600
C55 H55C 0.9600
C25 H25A 0.9600
C25 H25B 0.9600
C25 H25C 0.9600

loop_
_smtbx_masks_void_nr
_smtbx_masks_void_average_x
_smtbx_masks_void_average_y
_smtbx_masks_void_average_z
_smtbx_masks_void_volume
_smtbx_masks_void_count_electrons
1 -0.554 0.000 0.500 569.9 114.1
2 -0.005 0.257 0.269 123.5 54.9
3 -0.499 0.500 1.000 569.9 114.1
4 0.005 0.743 0.731 123.5 53.2
5 0.505 0.757 0.231 123.5 57.2
6 0.495 0.243 0.769 123.5 50.9
